data_7203617
loop_
_publ_author_name
'Jouaiti, Abdelaziz'
'Kyritsakas, Nathalie'
'Planeix, Jean-Marc'
'Hosseini, Mir Wais'

_publ_section_title
;
 Molecular tectonics: generation and packing of 1-D coordination
 networks formed between dibromofluorene based tectons bearing two
 pyridines and metal halides
;
_journal_issue 12
_journal_name_full CrystEngComm
_journal_page_first 883
_journal_paper_doi 10.1039/b611733n
_journal_volume 8
_journal_year 2006
_chemical_formula_moiety 'C37 H22 Br2 Cl2 Hg N2 O4, C H Cl3'
_chemical_formula_sum 'C38 H23 Br2 Cl5 Hg N2 O4'
_chemical_formula_weight 1109.24
_chemical_name_systematic
;
?
;
_space_group_IT_number 61
_symmetry_cell_setting orthorhombic
_symmetry_space_group_name_Hall '-P 2ac 2ab'
_symmetry_space_group_name_H-M 'P b c a'
_atom_sites_solution_hydrogens geom
_atom_sites_solution_primary direct
_atom_sites_solution_secondary difmap
_audit_creation_method SHELXL-97
_cell_angle_alpha 90.00
_cell_angle_beta 90.00
_cell_angle_gamma 90.00
_cell_formula_units_Z 8
_cell_length_a 12.6080(9)
_cell_length_b 16.2385(13)
_cell_length_c 37.085(3)
_cell_measurement_reflns_used 8453
_cell_measurement_temperature 173(2)
_cell_measurement_theta_max 23.86
_cell_measurement_theta_min 2.62
_cell_volume 7592.6(10)
_computing_cell_refinement 'Bruker SMART'
_computing_data_collection 'Bruker SMART'
_computing_data_reduction 'Bruker SAINT'
_computing_molecular_graphics 'Bruker SHELXTL'
_computing_publication_material 'Bruker SHELXTL'
_computing_structure_refinement 'SHELXL-97 (Sheldrick, 1997)'
_computing_structure_solution 'SHELXS-97 (Sheldrick, 1990)'
_diffrn_ambient_temperature 173(2)
_diffrn_measured_fraction_theta_full 0.998
_diffrn_measured_fraction_theta_max 0.998
_diffrn_measurement_device_type 'CCD area detector'
_diffrn_measurement_method 'phi and omega scans'
_diffrn_radiation_monochromator graphite
_diffrn_radiation_source 'fine-focus sealed tube'
_diffrn_radiation_type MoK\a
_diffrn_radiation_wavelength 0.71073
_diffrn_reflns_av_R_equivalents 0.0797
_diffrn_reflns_av_sigmaI/netI 0.0708
_diffrn_reflns_limit_h_max 12
_diffrn_reflns_limit_h_min -16
_diffrn_reflns_limit_k_max 14
_diffrn_reflns_limit_k_min -21
_diffrn_reflns_limit_l_max 32
_diffrn_reflns_limit_l_min -48
_diffrn_reflns_number 61869
_diffrn_reflns_theta_full 27.54
_diffrn_reflns_theta_max 27.54
_diffrn_reflns_theta_min 2.20
_exptl_absorpt_coefficient_mu 6.555
_exptl_absorpt_correction_T_max 0.7352
_exptl_absorpt_correction_T_min 0.6569
_exptl_absorpt_correction_type multi-scan
_exptl_absorpt_process_details sadabs
_exptl_crystal_colour colorless
_exptl_crystal_density_diffrn 1.941
_exptl_crystal_density_meas ?
_exptl_crystal_density_method 'not measured'
_exptl_crystal_description prism
_exptl_crystal_F_000 4256
_exptl_crystal_size_max 0.07
_exptl_crystal_size_mid 0.07
_exptl_crystal_size_min 0.05
_refine_diff_density_max 1.615
_refine_diff_density_min -1.232
_refine_diff_density_rms 0.147
_refine_ls_extinction_method none
_refine_ls_goodness_of_fit_ref 1.024
_refine_ls_hydrogen_treatment riding
_refine_ls_matrix_type full
_refine_ls_number_parameters 469
_refine_ls_number_reflns 8745
_refine_ls_number_restraints 0
_refine_ls_restrained_S_all 1.024
_refine_ls_R_factor_all 0.1023
_refine_ls_R_factor_gt 0.0469
_refine_ls_shift/su_max 0.007
_refine_ls_shift/su_mean 0.000
_refine_ls_structure_factor_coef Fsqd
_refine_ls_weighting_details 'calc w=1/[\s^2^(Fo^2^)+(0.0365P)^2^+19.8504P] where P=(Fo^2^+2Fc^2^)/3'
_refine_ls_weighting_scheme calc
_refine_ls_wR_factor_gt 0.0844
_refine_ls_wR_factor_ref 0.0993
_reflns_number_gt 5395
_reflns_number_total 8745
_reflns_threshold_expression >2sigma(I)
_cod_data_source_file b611733n.txt
_cod_data_source_block e480a
_cod_depositor_comments
;
The following automatic conversions were performed:
'_symmetry_cell_setting' value 'Orthorhombic' changed to 'orthorhombic'
according to '/home/saulius/struct/CIF-dictionaries/cif_core.dic'
dictionary named 'cif_core.dic' version 2.4.1 from 2010-06-29.

Automatic conversion script
Id: cif_fix_enum 1527 2010-12-29 10:47:43Z saulius 

The following automatic conversions were performed:

'_exptl_crystal_density_meas' value 'none' was changed to '?' - the
value is perceived as not measured.

Automatic conversion script
Id: cif_fix_values 3008 2015-01-20 13:52:24Z robertas 
;
_cod_original_sg_symbol_H-M Pbca
_cod_database_code 7203617

loop_
_symmetry_equiv_pos_as_xyz
'x, y, z'
'-x+1/2, -y, z+1/2'
'-x, y+1/2, -z+1/2'
'x+1/2, -y+1/2, -z'
'-x, -y, -z'
'x-1/2, y, -z-1/2'
'x, -y-1/2, z-1/2'
'-x-1/2, y-1/2, z'

loop_
_atom_site_label
_atom_site_type_symbol
_atom_site_fract_x
_atom_site_fract_y
_atom_site_fract_z
_atom_site_U_iso_or_equiv
_atom_site_adp_type
_atom_site_occupancy
_atom_site_symmetry_multiplicity
_atom_site_calc_flag
_atom_site_refinement_flags
_atom_site_disorder_assembly
_atom_site_disorder_group
Hg1 Hg 0.943521(19) 1.355464(15) 1.006643(7) 0.03242(8) Uani 1 1 d . . .
Cl1 Cl 1.07994(14) 1.33167(13) 1.04856(5) 0.0526(5) Uani 1 1 d . . .
Cl2 Cl 0.77599(13) 1.40458(11) 0.98901(5) 0.0438(4) Uani 1 1 d . . .
N1 N 0.9360(4) 1.2173(3) 0.98231(13) 0.0303(12) Uani 1 1 d . . .
C1 C 0.8516(5) 1.1985(4) 0.96251(18) 0.0374(17) Uani 1 1 d . . .
H1 H 0.7972 1.2385 0.9600 0.045 Uiso 1 1 calc R . .
C2 C 0.8390(5) 1.1239(4) 0.94545(17) 0.0352(16) Uani 1 1 d . . .
H2 H 0.7766 1.1125 0.9320 0.042 Uiso 1 1 calc R . .
C3 C 0.9181(5) 1.0663(4) 0.94820(15) 0.0258(13) Uani 1 1 d . . .
C4 C 1.0056(5) 1.0839(4) 0.96895(16) 0.0294(15) Uani 1 1 d . . .
H4 H 1.0609 1.0448 0.9718 0.035 Uiso 1 1 calc R . .
C5 C 1.0108(5) 1.1598(4) 0.98549(16) 0.0333(16) Uani 1 1 d . . .
H5 H 1.0711 1.1718 0.9999 0.040 Uiso 1 1 calc R . .
C6 C 0.9099(5) 0.9863(4) 0.92826(16) 0.0262(14) Uani 1 1 d . . .
O1 O 0.9698(3) 0.9285(3) 0.93104(12) 0.0365(11) Uani 1 1 d . . .
O2 O 0.8259(3) 0.9900(2) 0.90574(11) 0.0310(10) Uani 1 1 d . . .
C7 C 0.7903(4) 0.9257(4) 0.88350(16) 0.0253(13) Uani 1 1 d . . .
C8 C 0.7907(5) 0.8440(4) 0.89342(15) 0.0285(14) Uani 1 1 d . . .
H8 H 0.8252 0.8261 0.9148 0.034 Uiso 1 1 calc R . .
C9 C 0.7383(5) 0.7885(4) 0.87079(15) 0.0275(14) Uani 1 1 d . . .
H9 H 0.7386 0.7317 0.8769 0.033 Uiso 1 1 calc R . .
C10 C 0.6861(4) 0.8133(4) 0.83978(15) 0.0228(13) Uani 1 1 d . . .
C11 C 0.6920(5) 0.8960(4) 0.83041(16) 0.0269(14) Uani 1 1 d . . .
H11 H 0.6606 0.9142 0.8085 0.032 Uiso 1 1 calc R . .
C12 C 0.7424(5) 0.9516(4) 0.85224(16) 0.0287(14) Uani 1 1 d . . .
H12 H 0.7442 1.0082 0.8458 0.034 Uiso 1 1 calc R . .
C13 C 0.6286(4) 0.7506(3) 0.81602(14) 0.0205(12) Uani 1 1 d . . .
C14 C 0.5540(4) 0.7900(3) 0.78836(15) 0.0236(13) Uani 1 1 d . . .
C15 C 0.4640(4) 0.8372(3) 0.79482(16) 0.0268(14) Uani 1 1 d . . .
H15 H 0.4423 0.8501 0.8187 0.032 Uiso 1 1 calc R . .
C16 C 0.4067(5) 0.8648(4) 0.76495(18) 0.0328(15) Uani 1 1 d . . .
Br1 Br 0.28610(5) 0.93253(5) 0.77281(2) 0.0486(2) Uani 1 1 d . . .
C17 C 0.4361(5) 0.8449(4) 0.73013(17) 0.0354(16) Uani 1 1 d . . .
H17 H 0.3950 0.8641 0.7104 0.043 Uiso 1 1 calc R . .
C18 C 0.5242(5) 0.7974(4) 0.72399(18) 0.0378(17) Uani 1 1 d . . .
H18 H 0.5447 0.7838 0.7001 0.045 Uiso 1 1 calc R . .
C19 C 0.5831(5) 0.7693(3) 0.75322(15) 0.0259(14) Uani 1 1 d . . .
C20 C 0.6782(5) 0.7184(4) 0.75483(16) 0.0271(14) Uani 1 1 d . . .
C21 C 0.7392(5) 0.6826(4) 0.72758(18) 0.0392(17) Uani 1 1 d . . .
H21 H 0.7199 0.6891 0.7030 0.047 Uiso 1 1 calc R . .
C22 C 0.8269(5) 0.6379(4) 0.73675(19) 0.0400(17) Uani 1 1 d . . .
H22 H 0.8691 0.6138 0.7183 0.048 Uiso 1 1 calc R . .
C23 C 0.8547(5) 0.6274(4) 0.7720(2) 0.0359(17) Uani 1 1 d . . .
C24 C 0.7959(5) 0.6623(3) 0.80019(17) 0.0286(14) Uani 1 1 d . . .
H24 H 0.8164 0.6555 0.8247 0.034 Uiso 1 1 calc R . .
Br2 Br 0.97900(6) 0.56676(5) 0.78394(2) 0.0560(2) Uani 1 1 d . . .
C25 C 0.7076(4) 0.7065(3) 0.79098(16) 0.0233(13) Uani 1 1 d . . .
C26 C 0.5614(4) 0.6902(4) 0.83827(14) 0.0227(12) Uani 1 1 d . . .
C27 C 0.5482(5) 0.6088(4) 0.82836(16) 0.0289(14) Uani 1 1 d . . .
H27 H 0.5885 0.5873 0.8089 0.035 Uiso 1 1 calc R . .
C28 C 0.4763(5) 0.5572(4) 0.84661(17) 0.0326(15) Uani 1 1 d . . .
H28 H 0.4686 0.5009 0.8402 0.039 Uiso 1 1 calc R . .
C29 C 0.4179(5) 0.5910(4) 0.87387(17) 0.0355(17) Uani 1 1 d . . .
C30 C 0.4303(5) 0.6707(4) 0.88483(18) 0.0404(17) Uani 1 1 d . . .
H30 H 0.3899 0.6918 0.9044 0.048 Uiso 1 1 calc R . .
C31 C 0.5023(5) 0.7202(4) 0.86705(17) 0.0351(16) Uani 1 1 d . . .
H31 H 0.5116 0.7756 0.8746 0.042 Uiso 1 1 calc R . .
O3 O 0.3471(3) 0.5410(3) 0.89407(12) 0.0452(13) Uani 1 1 d . . .
C32 C 0.2483(5) 0.5320(4) 0.88128(18) 0.0349(16) Uani 1 1 d . . .
O4 O 0.2197(4) 0.5577(3) 0.85279(13) 0.0564(15) Uani 1 1 d . . .
C33 C 0.1803(5) 0.4872(4) 0.90785(17) 0.0310(15) Uani 1 1 d . . .
C34 C 0.0715(5) 0.4829(4) 0.9024(2) 0.0442(18) Uani 1 1 d . . .
H34 H 0.0402 0.5066 0.8815 0.053 Uiso 1 1 calc R . .
C35 C 0.0100(5) 0.4439(4) 0.92771(19) 0.0422(18) Uani 1 1 d . . .
H35 H -0.0643 0.4406 0.9238 0.051 Uiso 1 1 calc R . .
N2 N 0.0500(4) 0.4104(3) 0.95761(14) 0.0353(13) Uani 1 1 d . . .
C36 C 0.1545(6) 0.4137(4) 0.96217(18) 0.0432(18) Uani 1 1 d . . .
H36 H 0.1839 0.3893 0.9832 0.052 Uiso 1 1 calc R . .
C37 C 0.2223(5) 0.4508(4) 0.93785(18) 0.0412(18) Uani 1 1 d . . .
H37 H 0.2967 0.4510 0.9419 0.049 Uiso 1 1 calc R . .
C38 C 0.8980(7) 0.2202(5) 0.1096(2) 0.059(2) Uani 1 1 d . . .
H38 H 0.9533 0.1838 0.0985 0.070 Uiso 1 1 calc R . .
Cl3 Cl 0.9622(2) 0.30027(16) 0.13349(6) 0.0840(8) Uani 1 1 d . . .
Cl4 Cl 0.81773(16) 0.25887(16) 0.07532(6) 0.0752(7) Uani 1 1 d . . .
Cl5 Cl 0.8229(3) 0.16186(15) 0.13996(6) 0.0935(9) Uani 1 1 d . . .

loop_
_atom_site_aniso_label
_atom_site_aniso_U_11
_atom_site_aniso_U_22
_atom_site_aniso_U_33
_atom_site_aniso_U_23
_atom_site_aniso_U_13
_atom_site_aniso_U_12
Hg1 0.02778(13) 0.03335(14) 0.03613(13) -0.00210(12) 0.00513(11) -0.00606(12)
Cl1 0.0382(10) 0.0715(14) 0.0481(11) -0.0013(9) -0.0070(8) -0.0090(9)
Cl2 0.0311(9) 0.0457(11) 0.0545(11) -0.0074(9) 0.0038(8) 0.0050(8)
N1 0.028(3) 0.032(3) 0.031(3) -0.004(2) 0.002(2) -0.002(2)
C1 0.028(4) 0.031(4) 0.053(4) -0.010(3) -0.007(3) 0.008(3)
C2 0.026(4) 0.037(4) 0.043(4) -0.012(3) -0.008(3) 0.000(3)
C3 0.026(3) 0.026(3) 0.025(3) 0.000(3) 0.004(3) 0.000(3)
C4 0.027(3) 0.032(4) 0.030(4) -0.005(3) -0.004(3) 0.001(3)
C5 0.032(4) 0.041(4) 0.027(4) -0.004(3) -0.007(3) -0.004(3)
C6 0.023(3) 0.028(4) 0.027(3) -0.002(3) 0.002(3) -0.005(3)
O1 0.034(3) 0.033(3) 0.042(3) -0.006(2) -0.005(2) 0.004(2)
O2 0.033(2) 0.025(2) 0.035(2) -0.0033(19) -0.009(2) 0.0028(19)
C7 0.025(3) 0.022(3) 0.028(3) -0.004(3) -0.005(3) -0.001(3)
C8 0.032(3) 0.030(4) 0.023(3) 0.000(3) -0.004(3) -0.001(3)
C9 0.030(3) 0.022(3) 0.030(3) 0.005(3) -0.001(3) 0.001(3)
C10 0.017(3) 0.022(3) 0.029(3) -0.003(3) 0.001(2) 0.001(2)
C11 0.027(3) 0.024(3) 0.029(3) 0.006(3) -0.004(3) -0.001(3)
C12 0.034(4) 0.020(3) 0.031(4) 0.002(3) -0.001(3) -0.006(3)
C13 0.018(3) 0.023(3) 0.021(3) -0.002(2) 0.004(2) 0.001(2)
C14 0.024(3) 0.017(3) 0.029(3) -0.003(2) 0.000(3) -0.007(3)
C15 0.027(3) 0.023(3) 0.031(3) 0.001(3) -0.005(3) 0.000(3)
C16 0.031(3) 0.020(3) 0.048(4) 0.001(3) -0.004(3) -0.006(3)
Br1 0.0356(4) 0.0396(4) 0.0705(5) -0.0008(4) -0.0150(3) 0.0083(3)
C17 0.044(4) 0.028(4) 0.034(4) 0.009(3) -0.017(3) -0.006(3)
C18 0.045(4) 0.039(4) 0.030(4) 0.003(3) -0.002(3) -0.008(3)
C19 0.029(3) 0.025(3) 0.024(3) -0.001(3) -0.001(3) -0.010(3)
C20 0.028(3) 0.024(3) 0.030(4) 0.002(3) 0.007(3) -0.009(3)
C21 0.039(4) 0.036(4) 0.043(4) -0.008(3) 0.010(3) -0.007(3)
C22 0.037(4) 0.031(4) 0.052(4) -0.015(3) 0.022(3) -0.008(3)
C23 0.025(3) 0.017(3) 0.066(5) 0.001(3) 0.011(3) -0.001(3)
C24 0.026(3) 0.019(3) 0.041(4) 0.001(3) 0.010(3) -0.006(3)
Br2 0.0357(4) 0.0323(4) 0.1001(7) 0.0085(4) 0.0235(4) 0.0098(3)
C25 0.023(3) 0.013(3) 0.034(3) -0.001(2) 0.005(3) -0.005(2)
C26 0.018(3) 0.030(3) 0.021(3) 0.004(2) 0.000(3) -0.002(3)
C27 0.032(4) 0.028(3) 0.027(3) 0.006(3) -0.001(3) -0.005(3)
C28 0.026(3) 0.035(4) 0.037(4) 0.014(3) -0.005(3) -0.011(3)
C29 0.025(4) 0.046(5) 0.036(4) 0.018(3) -0.003(3) -0.011(3)
C30 0.032(4) 0.055(5) 0.034(4) 0.013(3) 0.009(3) 0.008(3)
C31 0.034(4) 0.036(4) 0.036(4) 0.004(3) 0.003(3) -0.005(3)
O3 0.026(3) 0.059(3) 0.051(3) 0.031(2) -0.001(2) -0.015(2)
C32 0.029(4) 0.036(4) 0.039(4) 0.011(3) 0.001(3) -0.005(3)
O4 0.036(3) 0.088(4) 0.045(3) 0.027(3) -0.001(2) -0.014(3)
C33 0.024(3) 0.032(4) 0.037(4) 0.003(3) 0.002(3) -0.006(3)
C34 0.029(4) 0.046(4) 0.057(5) 0.020(4) -0.003(3) -0.003(3)
C35 0.029(4) 0.047(5) 0.051(5) 0.012(4) 0.010(3) 0.001(3)
N2 0.028(3) 0.038(3) 0.040(3) 0.004(3) 0.010(3) -0.009(3)
C36 0.041(4) 0.054(5) 0.034(4) 0.012(3) -0.001(3) -0.015(4)
C37 0.035(4) 0.048(5) 0.041(4) 0.006(3) 0.003(3) -0.016(3)
C38 0.067(5) 0.062(6) 0.047(5) -0.004(4) -0.001(4) 0.009(4)
Cl3 0.116(2) 0.0829(18) 0.0532(13) 0.0103(12) 0.0021(13) -0.0246(15)
Cl4 0.0439(12) 0.124(2) 0.0581(13) 0.0325(13) 0.0064(10) 0.0051(13)
Cl5 0.152(3) 0.0777(18) 0.0504(13) 0.0128(12) -0.0187(15) -0.0498(17)

loop_
_atom_type_symbol
_atom_type_description
_atom_type_scat_dispersion_real
_atom_type_scat_dispersion_imag
_atom_type_scat_source
C C 0.0033 0.0016 'International Tables Vol C Tables 4.2.6.8 and 6.1.1.4'
H H 0.0000 0.0000 'International Tables Vol C Tables 4.2.6.8 and 6.1.1.4'
N N 0.0061 0.0033 'International Tables Vol C Tables 4.2.6.8 and 6.1.1.4'
O O 0.0106 0.0060 'International Tables Vol C Tables 4.2.6.8 and 6.1.1.4'
Cl Cl 0.1484 0.1585 'International Tables Vol C Tables 4.2.6.8 and 6.1.1.4'
Br Br -0.2901 2.4595 'International Tables Vol C Tables 4.2.6.8 and 6.1.1.4'
Hg Hg -2.3894 9.2266 'International Tables Vol C Tables 4.2.6.8 and 6.1.1.4'

loop_
_geom_angle_atom_site_label_1
_geom_angle_atom_site_label_2
_geom_angle_atom_site_label_3
_geom_angle
_geom_angle_site_symmetry_1
_geom_angle_site_symmetry_3
_geom_angle_publ_flag
Cl1 Hg1 Cl2 153.81(7) . . ?
Cl1 Hg1 N1 97.05(13) . . ?
Cl2 Hg1 N1 100.13(13) . . ?
Cl1 Hg1 N2 98.68(14) . 1_665 ?
Cl2 Hg1 N2 99.43(14) . 1_665 ?
N1 Hg1 N2 94.76(17) . 1_665 ?
C1 N1 C5 117.1(5) . . ?
C1 N1 Hg1 116.7(4) . . ?
C5 N1 Hg1 126.1(4) . . ?
N1 C1 C2 123.3(6) . . ?
N1 C1 H1 118.4 . . ?
C2 C1 H1 118.4 . . ?
C3 C2 C1 118.8(6) . . ?
C3 C2 H2 120.6 . . ?
C1 C2 H2 120.6 . . ?
C2 C3 C4 118.9(6) . . ?
C2 C3 C6 120.3(5) . . ?
C4 C3 C6 120.8(5) . . ?
C3 C4 C5 118.3(6) . . ?
C3 C4 H4 120.9 . . ?
C5 C4 H4 120.9 . . ?
N1 C5 C4 123.6(6) . . ?
N1 C5 H5 118.2 . . ?
C4 C5 H5 118.2 . . ?
O1 C6 O2 125.3(5) . . ?
O1 C6 C3 126.0(6) . . ?
O2 C6 C3 108.7(5) . . ?
C6 O2 C7 125.5(5) . . ?
C12 C7 C8 121.5(5) . . ?
C12 C7 O2 114.1(5) . . ?
C8 C7 O2 123.9(5) . . ?
C7 C8 C9 117.3(5) . . ?
C7 C8 H8 121.3 . . ?
C9 C8 H8 121.3 . . ?
C10 C9 C8 122.4(6) . . ?
C10 C9 H9 118.8 . . ?
C8 C9 H9 118.8 . . ?
C9 C10 C11 117.6(5) . . ?
C9 C10 C13 120.7(5) . . ?
C11 C10 C13 121.6(5) . . ?
C12 C11 C10 121.0(6) . . ?
C12 C11 H11 119.5 . . ?
C10 C11 H11 119.5 . . ?
C11 C12 C7 120.1(6) . . ?
C11 C12 H12 120.0 . . ?
C7 C12 H12 120.0 . . ?
C10 C13 C14 113.5(5) . . ?
C10 C13 C26 112.1(5) . . ?
C14 C13 C26 106.7(4) . . ?
C10 C13 C25 110.5(4) . . ?
C14 C13 C25 100.8(4) . . ?
C26 C13 C25 112.6(5) . . ?
C15 C14 C19 120.5(5) . . ?
C15 C14 C13 128.0(5) . . ?
C19 C14 C13 111.3(5) . . ?
C14 C15 C16 117.6(6) . . ?
C14 C15 H15 121.2 . . ?
C16 C15 H15 121.2 . . ?
C17 C16 C15 121.8(6) . . ?
C17 C16 Br1 119.6(5) . . ?
C15 C16 Br1 118.6(5) . . ?
C18 C17 C16 120.2(6) . . ?
C18 C17 H17 119.9 . . ?
C16 C17 H17 119.9 . . ?
C17 C18 C19 119.2(6) . . ?
C17 C18 H18 120.4 . . ?
C19 C18 H18 120.4 . . ?
C18 C19 C14 120.6(6) . . ?
C18 C19 C20 131.1(6) . . ?
C14 C19 C20 108.3(5) . . ?
C21 C20 C25 119.2(6) . . ?
C21 C20 C19 131.3(6) . . ?
C25 C20 C19 109.6(5) . . ?
C22 C21 C20 119.1(6) . . ?
C22 C21 H21 120.4 . . ?
C20 C21 H21 120.4 . . ?
C21 C22 C23 120.9(6) . . ?
C21 C22 H22 119.6 . . ?
C23 C22 H22 119.6 . . ?
C22 C23 C24 121.9(6) . . ?
C22 C23 Br2 119.9(5) . . ?
C24 C23 Br2 118.2(5) . . ?
C25 C24 C23 117.2(6) . . ?
C25 C24 H24 121.4 . . ?
C23 C24 H24 121.4 . . ?
C24 C25 C20 121.7(5) . . ?
C24 C25 C13 128.4(5) . . ?
C20 C25 C13 109.9(5) . . ?
C27 C26 C31 118.4(5) . . ?
C27 C26 C13 122.2(5) . . ?
C31 C26 C13 119.0(5) . . ?
C26 C27 C28 121.2(6) . . ?
C26 C27 H27 119.4 . . ?
C28 C27 H27 119.4 . . ?
C29 C28 C27 117.7(6) . . ?
C29 C28 H28 121.2 . . ?
C27 C28 H28 121.2 . . ?
C28 C29 C30 122.6(6) . . ?
C28 C29 O3 120.0(6) . . ?
C30 C29 O3 117.2(6) . . ?
C29 C30 C31 119.0(6) . . ?
C29 C30 H30 120.5 . . ?
C31 C30 H30 120.5 . . ?
C30 C31 C26 121.1(6) . . ?
C30 C31 H31 119.5 . . ?
C26 C31 H31 119.5 . . ?
C32 O3 C29 117.4(5) . . ?
O4 C32 O3 123.8(6) . . ?
O4 C32 C33 125.6(6) . . ?
O3 C32 C33 110.6(5) . . ?
C37 C33 C34 118.6(6) . . ?
C37 C33 C32 121.7(6) . . ?
C34 C33 C32 119.7(6) . . ?
C35 C34 C33 118.8(6) . . ?
C35 C34 H34 120.6 . . ?
C33 C34 H34 120.6 . . ?
N2 C35 C34 122.9(6) . . ?
N2 C35 H35 118.6 . . ?
C34 C35 H35 118.6 . . ?
C36 N2 C35 117.7(6) . . ?
C36 N2 Hg1 117.8(4) . 1_445 ?
C35 N2 Hg1 124.2(4) . 1_445 ?
N2 C36 C37 123.2(6) . . ?
N2 C36 H36 118.4 . . ?
C37 C36 H36 118.4 . . ?
C33 C37 C36 118.7(6) . . ?
C33 C37 H37 120.6 . . ?
C36 C37 H37 120.6 . . ?
Cl4 C38 Cl5 110.5(5) . . ?
Cl4 C38 Cl3 111.5(5) . . ?
Cl5 C38 Cl3 108.8(4) . . ?
Cl4 C38 H38 108.7 . . ?
Cl5 C38 H38 108.7 . . ?
Cl3 C38 H38 108.7 . . ?

loop_
_geom_bond_atom_site_label_1
_geom_bond_atom_site_label_2
_geom_bond_distance
_geom_bond_site_symmetry_2
_geom_bond_publ_flag
Hg1 Cl1 2.3504(18) . ?
Hg1 Cl2 2.3505(17) . ?
Hg1 N1 2.421(5) . ?
Hg1 N2 2.431(5) 1_665 ?
N1 C1 1.329(8) . ?
N1 C5 1.332(8) . ?
C1 C2 1.375(8) . ?
C1 H1 0.9500 . ?
C2 C3 1.371(8) . ?
C2 H2 0.9500 . ?
C3 C4 1.374(8) . ?
C3 C6 1.499(8) . ?
C4 C5 1.378(8) . ?
C4 H4 0.9500 . ?
C5 H5 0.9500 . ?
C6 O1 1.208(7) . ?
C6 O2 1.351(7) . ?
O2 C7 1.405(7) . ?
C7 C12 1.373(8) . ?
C7 C8 1.376(8) . ?
C8 C9 1.397(8) . ?
C8 H8 0.9500 . ?
C9 C10 1.385(8) . ?
C9 H9 0.9500 . ?
C10 C11 1.389(8) . ?
C10 C13 1.529(8) . ?
C11 C12 1.369(8) . ?
C11 H11 0.9500 . ?
C12 H12 0.9500 . ?
C13 C14 1.531(8) . ?
C13 C26 1.536(7) . ?
C13 C25 1.539(7) . ?
C14 C15 1.390(8) . ?
C14 C19 1.395(8) . ?
C15 C16 1.396(8) . ?
C15 H15 0.9500 . ?
C16 C17 1.382(9) . ?
C16 Br1 1.899(6) . ?
C17 C18 1.372(9) . ?
C17 H17 0.9500 . ?
C18 C19 1.391(8) . ?
C18 H18 0.9500 . ?
C19 C20 1.457(8) . ?
C20 C21 1.397(8) . ?
C20 C25 1.404(8) . ?
C21 C22 1.365(10) . ?
C21 H21 0.9500 . ?
C22 C23 1.365(9) . ?
C22 H22 0.9500 . ?
C23 C24 1.400(9) . ?
C23 Br2 1.903(6) . ?
C24 C25 1.368(8) . ?
C24 H24 0.9500 . ?
C26 C27 1.382(8) . ?
C26 C31 1.389(8) . ?
C27 C28 1.409(8) . ?
C27 H27 0.9500 . ?
C28 C29 1.365(9) . ?
C28 H28 0.9500 . ?
C29 C30 1.367(10) . ?
C29 O3 1.421(7) . ?
C30 C31 1.380(9) . ?
C30 H30 0.9500 . ?
C31 H31 0.9500 . ?
O3 C32 1.341(7) . ?
C32 O4 1.192(7) . ?
C32 C33 1.494(8) . ?
C33 C37 1.367(9) . ?
C33 C34 1.388(8) . ?
C34 C35 1.372(9) . ?
C34 H34 0.9500 . ?
C35 N2 1.334(8) . ?
C35 H35 0.9500 . ?
N2 C36 1.329(8) . ?
N2 Hg1 2.431(5) 1_445 ?
C36 C37 1.381(9) . ?
C36 H36 0.9500 . ?
C37 H37 0.9500 . ?
C38 Cl4 1.741(8) . ?
C38 Cl5 1.751(8) . ?
C38 Cl3 1.770(8) . ?
C38 H38 1.0000 . ?
